data_7052525
loop_
_publ_author_name
'Mansikkam\"aki, Heidi'
'Nissinen, Maija'
'Schalley, Christoph A.'
'Rissanen, Kari'

_publ_section_title
;
 Self-assembling resorcinarene capsules: solid and gas phase studies on
 encapsulation of small alkyl ammonium cations
;
_journal_issue 1
_journal_name_full 'New Journal of Chemistry'
_journal_page_first 88
_journal_paper_doi 10.1039/b207875a
_journal_volume 27
_journal_year 2003
_chemical_formula_sum 'C84 H124 Br N O24'
_chemical_formula_weight 1611.75
_chemical_name_systematic
;
?
;
_space_group_IT_number 87
_symmetry_cell_setting tetragonal
_symmetry_space_group_name_Hall '-I 4'
_symmetry_space_group_name_H-M 'I 4/m'
_atom_sites_solution_hydrogens geom
_atom_sites_solution_primary direct
_atom_sites_solution_secondary difmap
_audit_creation_method SHELXL-97
_cell_angle_alpha 90.00
_cell_angle_beta 90.00
_cell_angle_gamma 90.00
_cell_formula_units_Z 2
_cell_length_a 14.2230(7)
_cell_length_b 14.2230(7)
_cell_length_c 21.5472(15)
_cell_measurement_temperature 173(2)
_cell_volume 4358.9(4)
_computing_cell_refinement Denzo-SMN
_computing_data_collection collect
_computing_data_reduction Denzo-SMN
_computing_structure_refinement 'SHELXL-97 (Sheldrick, 1997)'
_computing_structure_solution 'SHELXS-97 (Sheldrick, 1997)'
_diffrn_ambient_temperature 173(2)
_diffrn_measured_fraction_theta_full 0.988
_diffrn_measured_fraction_theta_max 0.988
_diffrn_measurement_device_type 'Nonius Kappa CCD'
_diffrn_radiation_monochromator graphite
_diffrn_radiation_source 'fine-focus sealed tube'
_diffrn_radiation_type MoK\a
_diffrn_radiation_wavelength 0.71073
_diffrn_reflns_av_R_equivalents 0.0631
_diffrn_reflns_av_sigmaI/netI 0.0519
_diffrn_reflns_limit_h_max 16
_diffrn_reflns_limit_h_min -12
_diffrn_reflns_limit_k_max 16
_diffrn_reflns_limit_k_min -16
_diffrn_reflns_limit_l_max 25
_diffrn_reflns_limit_l_min -23
_diffrn_reflns_number 9057
_diffrn_reflns_theta_full 25.09
_diffrn_reflns_theta_max 25.09
_diffrn_reflns_theta_min 1.72
_exptl_absorpt_coefficient_mu 0.543
_exptl_absorpt_correction_T_max 0.8120
_exptl_absorpt_correction_T_min 0.7728
_exptl_absorpt_correction_type 'not used'
_exptl_crystal_colour colorless
_exptl_crystal_density_diffrn 1.228
_exptl_crystal_density_method 'not measured'
_exptl_crystal_description block
_exptl_crystal_F_000 1724
_exptl_crystal_size_max 0.50
_exptl_crystal_size_mid 0.45
_exptl_crystal_size_min 0.40
_refine_diff_density_max 1.299
_refine_diff_density_min -0.676
_refine_diff_density_rms 0.093
_refine_ls_extinction_coef 0.0001(10)
_refine_ls_extinction_expression Fc^*^=kFc[1+0.001xFc^2^\l^3^/sin(2\q)]^-1/4^
_refine_ls_extinction_method SHELXL
_refine_ls_goodness_of_fit_ref 1.101
_refine_ls_hydrogen_treatment mixed
_refine_ls_matrix_type full
_refine_ls_number_parameters 136
_refine_ls_number_reflns 1978
_refine_ls_number_restraints 1
_refine_ls_restrained_S_all 1.100
_refine_ls_R_factor_all 0.1353
_refine_ls_R_factor_gt 0.0939
_refine_ls_shift/su_max 0.000
_refine_ls_shift/su_mean 0.000
_refine_ls_structure_factor_coef Fsqd
_refine_ls_weighting_details 'calc w=1/[\s^2^(Fo^2^)+(0.1344P)^2^+22.6879P] where P=(Fo^2^+2Fc^2^)/3'
_refine_ls_weighting_scheme calc
_refine_ls_wR_factor_gt 0.2666
_refine_ls_wR_factor_ref 0.2958
_reflns_number_gt 1333
_reflns_number_total 1978
_reflns_threshold_expression >2sigma(I)
_cod_data_source_file b207875a.txt
_cod_data_source_block 4(2)2Br8MeOH
_cod_database_code 7052525

loop_
_symmetry_equiv_pos_as_xyz
'x, y, z'
'-x, -y, z'
'-y, x, z'
'y, -x, z'
'x+1/2, y+1/2, z+1/2'
'-x+1/2, -y+1/2, z+1/2'
'-y+1/2, x+1/2, z+1/2'
'y+1/2, -x+1/2, z+1/2'
'-x, -y, -z'
'x, y, -z'
'y, -x, -z'
'-y, x, -z'
'-x+1/2, -y+1/2, -z+1/2'
'x+1/2, y+1/2, -z+1/2'
'y+1/2, -x+1/2, -z+1/2'
'-y+1/2, x+1/2, -z+1/2'

loop_
_atom_site_label
_atom_site_type_symbol
_atom_site_fract_x
_atom_site_fract_y
_atom_site_fract_z
_atom_site_U_iso_or_equiv
_atom_site_adp_type
_atom_site_occupancy
_atom_site_symmetry_multiplicity
_atom_site_calc_flag
_atom_site_refinement_flags
_atom_site_disorder_assembly
_atom_site_disorder_group
Br1 Br 0.0000 0.0000 0.36034(13) 0.0589(9) Uani 0.50 4 d SP . .
O6 O -0.3478(3) 0.0065(2) 0.1006(2) 0.0528(12) Uani 1 1 d . . .
H6 H -0.3260 -0.0468 0.0921 0.079 Uiso 1 1 calc R . .
O4 O -0.1778(3) 0.2941(3) 0.0991(2) 0.0593(13) Uani 1 1 d . . .
H4 H -0.2297 0.3178 0.0890 0.089 Uiso 1 1 calc R . .
C2 C -0.1583(3) 0.0907(3) 0.2012(2) 0.0315(12) Uani 1 1 d . . .
H2 H -0.1218 0.0700 0.2355 0.038 Uiso 1 1 calc R . .
C3 C -0.1406(3) 0.1798(3) 0.1770(2) 0.0344(12) Uani 1 1 d . . .
C4 C -0.1926(4) 0.2075(3) 0.1255(3) 0.0405(13) Uani 1 1 d . . .
C1 C -0.2271(3) 0.0298(3) 0.1776(2) 0.0326(12) Uani 1 1 d . . .
C7 C -0.0672(3) 0.2451(3) 0.2055(2) 0.0342(12) Uani 1 1 d . . .
H7 H -0.0853 0.3103 0.1928 0.041 Uiso 1 1 calc R . .
C5 C -0.2615(4) 0.1491(4) 0.1012(3) 0.0476(15) Uani 1 1 d . . .
H5 H -0.2981 0.1699 0.0670 0.057 Uiso 1 1 calc R . .
C6 C -0.2775(4) 0.0617(3) 0.1262(2) 0.0391(13) Uani 1 1 d . . .
C30 C -0.0061(4) 0.3197(5) 0.3052(3) 0.0563(17) Uani 1 1 d . . .
H30A H -0.0104 0.3164 0.3505 0.084 Uiso 1 1 calc R . .
H30B H -0.0271 0.3817 0.2911 0.084 Uiso 1 1 calc R . .
H30C H 0.0592 0.3095 0.2924 0.084 Uiso 1 1 calc R . .
C29 C -0.0686(4) 0.2439(4) 0.2765(2) 0.0410(13) Uani 1 1 d . . .
H29A H -0.1340 0.2531 0.2910 0.049 Uiso 1 1 calc R . .
H29B H -0.0474 0.1815 0.2912 0.049 Uiso 1 1 calc R . .
N1 N 0.0000 0.0000 0.0000 0.057(4) Uiso 1 8 d SD . .
C50 C 0.0000 0.0000 0.06590(5) 0.21(3) Uiso 0.50 4 d SPD . .
C51 C -0.022(3) 0.107(3) 0.023(2) 0.22(2) Uiso 0.38 1 d P . .
O62 O -0.3395(6) 0.3718(7) 0.0625(4) 0.066(2) Uiso 0.50 1 d P . .
H62 H -0.3778 0.4053 0.0823 0.099 Uiso 0.50 1 calc PR . .
C63 C -0.3620(16) 0.3737(17) 0.0000 0.178(8) Uiso 1 2 d S . .
H63A H -0.3046 0.3664 -0.0247 0.267 Uiso 0.50 1 calc PR . .
H63B H -0.3920 0.4338 -0.0101 0.267 Uiso 0.50 1 calc PR . .
H63C H -0.4054 0.3221 -0.0094 0.267 Uiso 0.50 1 calc PR . .
O60 O -0.4280(4) 0.0837(4) 0.0000 0.0587(16) Uani 1 2 d S . .
H60 H -0.4217 0.0606 0.0357 0.088 Uiso 0.50 1 calc PR . .
C61 C -0.5017(6) 0.1459(7) 0.0000 0.059(2) Uani 1 2 d S . .
H61A H -0.4850 0.2013 0.0247 0.088 Uiso 0.50 1 calc PR . .
H61B H -0.5573 0.1157 0.0180 0.088 Uiso 0.50 1 calc PR . .
H61C H -0.5154 0.1653 -0.0427 0.088 Uiso 0.50 1 calc PR . .

loop_
_atom_site_aniso_label
_atom_site_aniso_U_11
_atom_site_aniso_U_22
_atom_site_aniso_U_33
_atom_site_aniso_U_23
_atom_site_aniso_U_13
_atom_site_aniso_U_12
Br1 0.0494(10) 0.0494(10) 0.0779(19) 0.000 0.000 0.000
O6 0.049(2) 0.034(2) 0.075(3) 0.002(2) -0.026(2) -0.0088(17)
O4 0.051(2) 0.042(2) 0.085(3) 0.028(2) -0.025(2) -0.0143(18)
C2 0.027(2) 0.028(3) 0.039(3) -0.001(2) 0.000(2) 0.0026(19)
C3 0.028(3) 0.033(3) 0.043(3) -0.003(2) 0.004(2) 0.002(2)
C4 0.039(3) 0.030(3) 0.053(3) 0.009(2) -0.012(2) -0.006(2)
C1 0.024(2) 0.030(3) 0.043(3) 0.001(2) 0.001(2) 0.0009(19)
C7 0.029(3) 0.028(3) 0.045(3) -0.005(2) -0.003(2) 0.000(2)
C5 0.048(3) 0.044(3) 0.051(3) 0.010(3) -0.018(3) -0.007(2)
C6 0.034(3) 0.030(3) 0.053(3) 0.002(2) -0.006(2) -0.004(2)
C30 0.051(4) 0.062(4) 0.055(4) -0.018(3) -0.001(3) -0.009(3)
C29 0.038(3) 0.041(3) 0.044(3) -0.007(2) 0.004(2) -0.001(2)
O60 0.046(3) 0.065(4) 0.066(4) 0.000 0.000 0.006(3)
C61 0.052(5) 0.057(5) 0.067(6) 0.000 0.000 0.009(4)

loop_
_atom_type_symbol
_atom_type_description
_atom_type_scat_dispersion_real
_atom_type_scat_dispersion_imag
_atom_type_scat_source
C C 0.0033 0.0016 'International Tables Vol C Tables 4.2.6.8 and 6.1.1.4'
H H 0.0000 0.0000 'International Tables Vol C Tables 4.2.6.8 and 6.1.1.4'
Br Br -0.2901 2.4595 'International Tables Vol C Tables 4.2.6.8 and 6.1.1.4'
N N 0.0061 0.0033 'International Tables Vol C Tables 4.2.6.8 and 6.1.1.4'
O O 0.0106 0.0060 'International Tables Vol C Tables 4.2.6.8 and 6.1.1.4'

loop_
_geom_angle_atom_site_label_1
_geom_angle_atom_site_label_2
_geom_angle_atom_site_label_3
_geom_angle
_geom_angle_site_symmetry_1
_geom_angle_site_symmetry_3
_geom_angle_publ_flag
C3 C2 C1 123.5(5) . . ?
C4 C3 C2 117.4(4) . . ?
C4 C3 C7 120.8(4) . . ?
C2 C3 C7 121.8(4) . . ?
O4 C4 C5 119.3(5) . . ?
O4 C4 C3 120.2(4) . . ?
C5 C4 C3 120.5(5) . . ?
C6 C1 C2 116.4(4) . . ?
C6 C1 C7 121.4(4) . 3 ?
C2 C1 C7 122.1(4) . 3 ?
C3 C7 C1 111.0(4) . 4 ?
C3 C7 C29 112.7(4) . . ?
C1 C7 C29 113.8(4) 4 . ?
C6 C5 C4 120.7(5) . . ?
C5 C6 O6 118.5(5) . . ?
C5 C6 C1 121.4(5) . . ?
O6 C6 C1 120.1(4) . . ?
C30 C29 C7 112.9(4) . . ?
C50 N1 C50 180.0 9 . ?
C50 N1 C51 71.9(16) 9 12 ?
C50 N1 C51 108.1(16) . 12 ?
C50 N1 C51 108.1(16) 9 4 ?
C50 N1 C51 71.9(16) . 4 ?
C51 N1 C51 180(5) 12 4 ?
C50 N1 C51 71.9(16) 9 9 ?
C50 N1 C51 108.1(16) . 9 ?
C51 N1 C51 84.5(9) 12 9 ?
C51 N1 C51 95.5(9) 4 9 ?
C50 N1 C51 71.9(16) 9 11 ?
C50 N1 C51 108.1(16) . 11 ?
C51 N1 C51 144(3) 12 11 ?
C51 N1 C51 36(3) 4 11 ?
C51 N1 C51 84.5(9) 9 11 ?
C50 N1 C51 108.1(16) 9 3 ?
C50 N1 C51 71.9(16) . 3 ?
C51 N1 C51 36(3) 12 3 ?
C51 N1 C51 144(3) 4 3 ?
C51 N1 C51 95.5(9) 9 3 ?
C51 N1 C51 180(5) 11 3 ?
C50 N1 C51 108.1(16) 9 . ?
C50 N1 C51 71.9(16) . . ?
C51 N1 C51 95.5(9) 12 . ?
C51 N1 C51 84.5(9) 4 . ?
C51 N1 C51 180(5) 9 . ?
C51 N1 C51 95.5(9) 11 . ?
C51 N1 C51 84.5(9) 3 . ?
C50 N1 C51 71.9(16) 9 10 ?
C50 N1 C51 108.1(16) . 10 ?
C51 N1 C51 84.5(9) 12 10 ?
C51 N1 C51 95.5(9) 4 10 ?
C51 N1 C51 144(3) 9 10 ?
C51 N1 C51 84.5(9) 11 10 ?
C51 N1 C51 95.5(9) 3 10 ?
C51 N1 C51 36(3) . 10 ?
C50 N1 C51 108.1(16) 9 2 ?
C50 N1 C51 71.9(16) . 2 ?
C51 N1 C51 95.5(9) 12 2 ?
C51 N1 C51 84.5(9) 4 2 ?
C51 N1 C51 36(3) 9 2 ?
C51 N1 C51 95.5(9) 11 2 ?
C51 N1 C51 84.5(9) 3 2 ?
C51 N1 C51 144(3) . 2 ?
C51 N1 C51 180(5) 10 2 ?
N1 C50 C51 59.4(14) . 3 ?
N1 C50 C51 59.4(14) . 2 ?
C51 C50 C51 75.0(13) 3 2 ?
N1 C50 C51 59.4(14) . . ?
C51 C50 C51 75.0(13) 3 . ?
C51 C50 C51 119(3) 2 . ?
N1 C50 C51 59.4(14) . 4 ?
C51 C50 C51 119(3) 3 4 ?
C51 C50 C51 75.0(13) 2 4 ?
C51 C50 C51 75.0(13) . 4 ?
C51 C51 N1 71.9(16) 10 . ?
C51 C51 C50 120.6(14) 10 . ?
N1 C51 C50 48.6(13) . . ?

loop_
_geom_bond_atom_site_label_1
_geom_bond_atom_site_label_2
_geom_bond_distance
_geom_bond_site_symmetry_2
_geom_bond_publ_flag
O6 C6 1.385(6) . ?
O4 C4 1.373(6) . ?
C2 C3 1.393(7) . ?
C2 C1 1.402(7) . ?
C3 C4 1.391(7) . ?
C3 C7 1.525(7) . ?
C4 C5 1.387(7) . ?
C1 C6 1.396(7) . ?
C1 C7 1.527(7) 3 ?
C7 C1 1.527(7) 4 ?
C7 C29 1.530(7) . ?
C5 C6 1.373(7) . ?
C30 C29 1.528(7) . ?
N1 C50 1.4200(10) 9 ?
N1 C50 1.4200(10) . ?
N1 C51 1.63(5) 12 ?
N1 C51 1.63(5) 4 ?
N1 C51 1.63(5) 9 ?
N1 C51 1.63(5) 11 ?
N1 C51 1.63(5) 3 ?
N1 C51 1.63(5) . ?
N1 C51 1.63(5) 10 ?
N1 C51 1.63(5) 2 ?
C50 C51 1.80(5) 3 ?
C50 C51 1.80(5) 2 ?
C50 C51 1.80(5) . ?
C50 C51 1.80(5) 4 ?
C51 C51 1.01(9) 10 ?
O62 C63 1.384(10) . ?
O60 C61 1.372(10) . ?

loop_
_geom_hbond_atom_site_label_D
_geom_hbond_atom_site_label_H
_geom_hbond_atom_site_label_A
_geom_hbond_distance_DH
_geom_hbond_distance_HA
_geom_hbond_distance_DA
_geom_hbond_angle_DHA
_geom_hbond_site_symmetry_A
O6 H6 O4 0.84 1.92 2.731(5) 160.9 3
O4 H4 O62 0.84 1.83 2.672(10) 176.6 .
O62 H62 Br1 0.84 2.52 3.362(9) 176.8 13_455
O60 H60 O6 0.84 1.91 2.684(5) 152.2 .

loop_
_geom_torsion_atom_site_label_1
_geom_torsion_atom_site_label_2
_geom_torsion_atom_site_label_3
_geom_torsion_atom_site_label_4
_geom_torsion
_geom_torsion_site_symmetry_1
_geom_torsion_site_symmetry_2
_geom_torsion_site_symmetry_3
_geom_torsion_site_symmetry_4
_geom_torsion_publ_flag
C1 C2 C3 C4 -2.2(7) . . . . ?
C1 C2 C3 C7 177.9(4) . . . . ?
C2 C3 C4 O4 -179.3(5) . . . . ?
C7 C3 C4 O4 0.6(8) . . . . ?
C2 C3 C4 C5 2.4(8) . . . . ?
C7 C3 C4 C5 -177.7(5) . . . . ?
C3 C2 C1 C6 1.7(7) . . . . ?
C3 C2 C1 C7 -179.6(4) . . . 3 ?
C4 C3 C7 C1 -92.1(5) . . . 4 ?
C2 C3 C7 C1 87.8(5) . . . 4 ?
C4 C3 C7 C29 138.9(5) . . . . ?
C2 C3 C7 C29 -41.2(6) . . . . ?
O4 C4 C5 C6 179.4(5) . . . . ?
C3 C4 C5 C6 -2.3(9) . . . . ?
C4 C5 C6 O6 179.4(5) . . . . ?
C4 C5 C6 C1 1.9(9) . . . . ?
C2 C1 C6 C5 -1.5(8) . . . . ?
C7 C1 C6 C5 179.8(5) 3 . . . ?
C2 C1 C6 O6 -179.0(4) . . . . ?
C7 C1 C6 O6 2.3(7) 3 . . . ?
C3 C7 C29 C30 -171.2(4) . . . . ?
C1 C7 C29 C30 61.2(6) 4 . . . ?
C50 N1 C50 C51 0(29) 9 . . 3 ?
C51 N1 C50 C51 0.0 12 . . 3 ?
C51 N1 C50 C51 180.0 4 . . 3 ?
C51 N1 C50 C51 -90.000(1) 9 . . 3 ?
C51 N1 C50 C51 180.0 11 . . 3 ?
C51 N1 C50 C51 90.000(1) . . . 3 ?
C51 N1 C50 C51 90.000(1) 10 . . 3 ?
C51 N1 C50 C51 -90.000(1) 2 . . 3 ?
C50 N1 C50 C51 0(24) 9 . . 2 ?
C51 N1 C50 C51 90.0 12 . . 2 ?
C51 N1 C50 C51 -90.0 4 . . 2 ?
C51 N1 C50 C51 0.0 9 . . 2 ?
C51 N1 C50 C51 -90.0 11 . . 2 ?
C51 N1 C50 C51 90.0 3 . . 2 ?
C51 N1 C50 C51 180.0 . . . 2 ?
C51 N1 C50 C51 180.0 10 . . 2 ?
C50 N1 C50 C51 0(11) 9 . . . ?
C51 N1 C50 C51 -90.0 12 . . . ?
C51 N1 C50 C51 90.0 4 . . . ?
C51 N1 C50 C51 180.000(1) 9 . . . ?
C51 N1 C50 C51 90.0 11 . . . ?
C51 N1 C50 C51 -90.0 3 . . . ?
C51 N1 C50 C51 0.000(1) 10 . . . ?
C51 N1 C50 C51 180.000(1) 2 . . . ?
C50 N1 C50 C51 0(7) 9 . . 4 ?
C51 N1 C50 C51 180.0 12 . . 4 ?
C51 N1 C50 C51 90.0 9 . . 4 ?
C51 N1 C50 C51 0.0 11 . . 4 ?
C51 N1 C50 C51 180.0 3 . . 4 ?
C51 N1 C50 C51 -90.0 . . . 4 ?
C51 N1 C50 C51 -90.0 10 . . 4 ?
C51 N1 C50 C51 90.0 2 . . 4 ?
C50 N1 C51 C51 0.0 9 . . 10 ?
C50 N1 C51 C51 180.0 . . . 10 ?
C51 N1 C51 C51 -72.8(14) 12 . . 10 ?
C51 N1 C51 C51 107.2(14) 4 . . 10 ?
C51 N1 C51 C51 180(100) 9 . . 10 ?
C51 N1 C51 C51 72.8(14) 11 . . 10 ?
C51 N1 C51 C51 -107.2(14) 3 . . 10 ?
C51 N1 C51 C51 180.000(1) 2 . . 10 ?
C50 N1 C51 C50 180.000(1) 9 . . . ?
C51 N1 C51 C50 107.2(14) 12 . . . ?
C51 N1 C51 C50 -72.8(14) 4 . . . ?
C51 N1 C51 C50 0(78) 9 . . . ?
C51 N1 C51 C50 -107.2(14) 11 . . . ?
C51 N1 C51 C50 72.8(14) 3 . . . ?
C51 N1 C51 C50 180.000(1) 10 . . . ?
C51 N1 C51 C50 0.0 2 . . . ?
N1 C50 C51 C51 0.000(3) . . . 10 ?
C51 C50 C51 C51 -63.1(10) 3 . . 10 ?
C51 C50 C51 C51 0.000(4) 2 . . 10 ?
C51 C50 C51 C51 63.1(10) 4 . . 10 ?
C51 C50 C51 N1 -63.1(10) 3 . . . ?
C51 C50 C51 N1 0.000(1) 2 . . . ?
C51 C50 C51 N1 63.1(10) 4 . . . ?
